data_4115436
loop_
_publ_author_name
'G. Mugesh'
'Arunashree Panda'
'Harkesh B. Singh'
'Narayan S. Punekar'
'Ray J. Butcher'

_publ_section_title
;
 Glutathione Peroxidase-like Antioxidant Activity of Diaryl Diselenides: A
 Mechanistic Study
;
_journal_name_full 'Journal of the American Chemical Society'
_journal_page_first 839
_journal_page_last 850
_journal_paper_doi 10.1021/ja994467p
_journal_volume 123
_journal_year 2001
_chemical_formula_sum 'C28 H36 Fe2 N2 Se2'
_chemical_formula_weight 670.21
_chemical_name_systematic
; 
 ? 
;
_space_group_IT_number 19
_symmetry_cell_setting orthorhombic
_symmetry_space_group_name_Hall 'P 2ac 2ab'
_symmetry_space_group_name_H-M 'P 21 21 21'
_atom_sites_solution_hydrogens geom
_atom_sites_solution_primary direct
_atom_sites_solution_secondary difmap
_audit_creation_method SHELXL
_cell_angle_alpha 90.00
_cell_angle_beta 90.00
_cell_angle_gamma 90.00
_cell_formula_units_Z 4
_cell_length_a 10.7903(11)
_cell_length_b 15.1341(12)
_cell_length_c 17.7815(14)
_cell_measurement_temperature 293(2)
_cell_volume 2903.7(4)
_computing_structure_refinement 'SHELXL-93 (Sheldrick, 1993)'
_computing_structure_solution 'SHELXS-86 (Sheldrick, 1990)'
_diffrn_ambient_temperature 293(2)
_diffrn_radiation_monochromator graphite
_diffrn_radiation_source 'fine-focus sealed tube'
_diffrn_radiation_type MoK\a
_diffrn_radiation_wavelength 0.71073
_diffrn_reflns_av_R_equivalents 0.0000
_diffrn_reflns_av_sigmaI/netI 0.0797
_diffrn_reflns_limit_h_max 15
_diffrn_reflns_limit_h_min 0
_diffrn_reflns_limit_k_max 21
_diffrn_reflns_limit_k_min 0
_diffrn_reflns_limit_l_max 25
_diffrn_reflns_limit_l_min 0
_diffrn_reflns_number 4597
_diffrn_reflns_theta_max 30.00
_diffrn_reflns_theta_min 2.59
_exptl_absorpt_coefficient_mu 3.524
_exptl_crystal_density_diffrn 1.533
_exptl_crystal_F_000 1352
_refine_diff_density_max 0.456
_refine_diff_density_min -0.296
_refine_diff_density_rms 0.077
_refine_ls_abs_structure_details 'Flack H D (1983), Acta Cryst. A39, 876-881'
_refine_ls_abs_structure_Flack -0.03(2)
_refine_ls_extinction_coef 0.0007(3)
_refine_ls_extinction_expression Fc^*^=kFc[1+0.001xFc^2^\l^3^/sin(2\q)]^-1/4^
_refine_ls_extinction_method SHELXL
_refine_ls_goodness_of_fit_all 1.054
_refine_ls_goodness_of_fit_obs 1.154
_refine_ls_matrix_type full
_refine_ls_number_parameters 407
_refine_ls_number_reflns 4595
_refine_ls_number_restraints 243
_refine_ls_restrained_S_all 1.079
_refine_ls_restrained_S_obs 1.185
_refine_ls_R_factor_all 0.1318
_refine_ls_R_factor_obs 0.0536
_refine_ls_shift/esd_max 1.936
_refine_ls_shift/esd_mean 0.091
_refine_ls_structure_factor_coef Fsqd
_refine_ls_weighting_details 'w=1/[\s^2^(Fo^2^)+(0.0396P)^2^+2.1625P] where P=(Fo^2^+2Fc^2^)/3'
_refine_ls_weighting_scheme calc
_refine_ls_wR_factor_all 0.1290
_refine_ls_wR_factor_obs 0.0978
_reflns_number_observed 2411
_reflns_number_total 4597
_reflns_observed_criterion >2sigma(I)
_cod_data_source_file ja994467p_2.cif
_cod_data_source_block cpfese
_cod_depositor_comments
;
The following automatic conversions were performed:

'_refine_ls_weighting_scheme' value 'calc
w=1/[\s^2^(Fo^2^)+(0.0396P)^2^+2.1625P] where P=(Fo^2^+2Fc^2^)/3' was
changed to 'calc'. New tag '_refine_ls_weighting_details' was
created. The value of the new tag was set to
'w=1/[\s^2^(Fo^2^)+(0.0396P)^2^+2.1625P] where P=(Fo^2^+2Fc^2^)/3'.

Automatic conversion script
Id: cif_fix_values 3143 2015-03-26 13:38:13Z robertas 
;
_cod_database_code 4115436

loop_
_symmetry_equiv_pos_as_xyz
'x, y, z'
'-x+1/2, -y, z+1/2'
'-x, y+1/2, -z+1/2'
'x+1/2, -y+1/2, -z'

loop_
_atom_site_aniso_label
_atom_site_aniso_U_11
_atom_site_aniso_U_22
_atom_site_aniso_U_33
_atom_site_aniso_U_23
_atom_site_aniso_U_13
_atom_site_aniso_U_12
Se1 0.0589(5) 0.0654(6) 0.0532(5) 0.0100(5) -0.0103(5) -0.0076(5)
Se2 0.0668(6) 0.0730(6) 0.0448(4) 0.0024(5) 0.0005(4) 0.0144(6)
Fe1 0.0602(8) 0.0839(10) 0.0457(6) 0.0050(7) 0.0066(6) -0.0030(8)
Fe2 0.0589(8) 0.0730(9) 0.0474(6) 0.0111(7) 0.0078(6) 0.0047(8)
N1A 0.082(11) 0.084(11) 0.089(11) -0.009(9) 0.006(9) 0.009(9)
C12A 0.141(19) 0.133(19) 0.134(18) 0.015(13) -0.019(13) 0.016(14)
C41A 0.125(19) 0.092(17) 0.130(20) -0.019(15) 0.014(17) 0.005(15)
C42A 0.104(17) 0.138(19) 0.119(18) -0.047(16) 0.020(15) 0.017(15)
N1B 0.091(11) 0.106(12) 0.104(11) 0.001(9) -0.002(8) 0.007(8)
C12B 0.093(16) 0.096(15) 0.109(16) 0.027(13) 0.003(13) 0.024(14)
C41B 0.096(17) 0.126(19) 0.111(17) 0.010(15) 0.024(15) 0.021(14)
C42B 0.109(17) 0.131(19) 0.124(18) -0.028(16) 0.016(14) -0.015(14)
N2 0.120(7) 0.139(7) 0.122(7) -0.046(7) 0.017(6) -0.043(7)
C11 0.070(6) 0.098(7) 0.074(6) 0.011(6) 0.000(5) 0.013(6)
C21 0.063(5) 0.061(5) 0.060(5) 0.002(4) -0.007(4) -0.005(5)
C22 0.155(13) 0.116(10) 0.077(7) -0.005(8) -0.048(9) -0.007(11)
C23 0.139(12) 0.144(12) 0.130(11) -0.032(10) -0.022(11) -0.054(10)
C24 0.159(13) 0.162(13) 0.154(12) -0.036(12) 0.076(12) -0.052(13)
C111 0.057(4) 0.059(5) 0.040(4) 0.004(4) 0.002(4) -0.001(5)
C112 0.052(5) 0.077(5) 0.048(4) 0.001(5) -0.007(4) -0.001(5)
C113 0.064(5) 0.113(7) 0.056(5) -0.012(6) -0.006(5) -0.009(6)
C114 0.088(7) 0.088(7) 0.059(5) -0.013(5) -0.002(5) -0.023(6)
C115 0.077(6) 0.063(5) 0.062(5) 0.008(5) 0.009(5) -0.001(5)
C121 0.074(6) 0.117(8) 0.103(7) -0.002(7) 0.009(6) 0.000(6)
C122 0.115(8) 0.140(9) 0.082(7) -0.024(7) 0.035(6) -0.027(7)
C123 0.123(8) 0.167(9) 0.077(6) 0.051(7) 0.024(7) -0.003(8)
C124 0.131(9) 0.103(8) 0.133(9) 0.019(8) 0.033(8) -0.019(7)
C125 0.092(7) 0.121(8) 0.094(7) 0.000(7) 0.019(6) -0.026(7)
C211 0.065(5) 0.056(5) 0.042(4) 0.006(4) 0.006(4) 0.006(4)
C215 0.062(5) 0.065(5) 0.047(4) 0.005(4) 0.000(4) -0.006(5)
C214 0.070(5) 0.065(5) 0.052(5) -0.003(4) 0.009(4) 0.010(5)
C213 0.059(5) 0.068(5) 0.061(5) 0.007(4) -0.002(4) 0.008(5)
C212 0.063(5) 0.070(5) 0.046(5) 0.004(4) -0.001(4) 0.004(5)
C221 0.072(6) 0.121(8) 0.094(7) 0.025(7) 0.007(6) -0.016(7)
C222 0.080(7) 0.112(8) 0.102(7) 0.020(7) 0.041(6) 0.016(6)
C223 0.112(8) 0.108(8) 0.080(7) -0.011(6) 0.037(6) -0.002(7)
C224 0.101(7) 0.122(8) 0.065(5) 0.018(6) 0.022(6) -0.009(7)
C225 0.085(7) 0.089(7) 0.091(7) 0.022(6) 0.019(6) -0.007(6)

loop_
_atom_site_label
_atom_site_type_symbol
_atom_site_fract_x
_atom_site_fract_y
_atom_site_fract_z
_atom_site_U_iso_or_equiv
_atom_site_thermal_displace_type
_atom_site_occupancy
_atom_site_calc_flag
_atom_site_refinement_flags
_atom_site_disorder_group
Se1 Se 0.94675(9) 0.39692(6) 0.11482(5) 0.0592(3) Uani 1 d U .
Se2 Se 0.84359(9) 0.34245(7) 0.22144(5) 0.0615(3) Uani 1 d U .
Fe1 Fe 0.90192(12) 0.35380(11) -0.07131(7) 0.0633(4) Uani 1 d U .
Fe2 Fe 0.87355(12) 0.14562(10) 0.31269(7) 0.0598(4) Uani 1 d U .
N1A N 0.6311(22) 0.4803(14) 0.0761(12) 0.085(8) Uani 0.47(2) d PDU 1
C12A C 0.6296(41) 0.5145(33) -0.0655(18) 0.136(15) Uani 0.47(2) d PDU 1
H12I H 0.5815(106) 0.4641(51) -0.0804(52) 0.196(157) Uiso 0.47(2) calc PR 1
H12J H 0.6833(41) 0.5316(80) -0.1060(28) 0.017(36) Uiso 0.47(2) calc PR 1
H12K H 0.5752(98) 0.5626(79) -0.0534(28) 0.370(376) Uiso 0.47(2) calc PR 1
C41A C 0.5285(29) 0.4220(18) 0.0860(23) 0.116(12) Uani 0.47(2) d PDU 1
H41A H 0.5537(37) 0.3626(19) 0.0749(65) 0.108(102) Uiso 0.47(2) calc PR 1
H41B H 0.4627(45) 0.4390(45) 0.0526(46) 0.004(30) Uiso 0.47(2) calc PR 1
H41C H 0.4999(71) 0.4253(57) 0.1370(26) 0.114(95) Uiso 0.47(2) calc PR 1
C42A C 0.6099(32) 0.5672(18) 0.1050(22) 0.121(12) Uani 0.47(2) d PDU 1
H42A H 0.6870(38) 0.5922(36) 0.1216(66) 0.549(687) Uiso 0.47(2) calc PR 1
H42B H 0.5534(89) 0.5641(18) 0.1467(39) 0.051(53) Uiso 0.47(2) calc PR 1
H42C H 0.5750(95) 0.6037(24) 0.0662(24) 0.010(33) Uiso 0.47(2) calc PR 1
N1B N 0.5997(16) 0.5141(16) 0.0511(11) 0.100(8) Uani 0.53(2) d PDU 2
C12B C 0.7036(31) 0.5532(19) -0.0654(14) 0.099(9) Uani 0.53(2) d PDU 2
H12F H 0.7855(31) 0.5711(55) -0.0802(36) 0.019(31) Uiso 0.53(2) calc PR 2
H12G H 0.6554(90) 0.6046(44) -0.0533(25) 0.143(94) Uiso 0.53(2) calc PR 2
H12H H 0.6649(96) 0.5218(34) -0.1060(26) 2.000(3082) Uiso 0.53(2) calc PR 2
C41B C 0.6177(30) 0.4741(21) 0.1229(15) 0.111(10) Uani 0.53(2) d PDU 2
H41D H 0.6909(73) 0.4980(70) 0.1459(36) 0.091(88) Uiso 0.53(2) calc PR 2
H41E H 0.6271(129) 0.4114(25) 0.1168(17) 0.118(118) Uiso 0.53(2) calc PR 2
H41F H 0.5473(60) 0.4859(75) 0.1543(29) 0.080(47) Uiso 0.53(2) calc PR 2
C42B C 0.4941(22) 0.4739(25) 0.0176(20) 0.121(11) Uani 0.53(2) d PDU 2
H42D H 0.4836(80) 0.4962(65) -0.0325(41) 0.057(61) Uiso 0.53(2) calc PR 2
H42E H 0.4218(30) 0.4874(91) 0.0469(57) 2.000(3734) Uiso 0.53(2) calc PR 2
H42F H 0.5056(61) 0.4111(23) 0.0159(68) 0.058(51) Uiso 0.53(2) calc PR 2
N2 N 1.1749(12) 0.3414(9) 0.3112(7) 0.127(4) Uani 1 d U .
C11 C 0.7124(11) 0.4895(8) 0.0077(6) 0.080(3) Uani 1 d DU .
H11 H 0.7868(56) 0.5240(44) 0.0233(41) 0.042(22) Uiso 1 d D .
C21 C 1.0780(10) 0.2934(6) 0.3489(5) 0.061(2) Uani 1 d U .
H21A H 1.0105(10) 0.3355(6) 0.3578(5) 0.094(35) Uiso 1 calc R .
C22 C 1.1123(17) 0.2560(10) 0.4235(7) 0.116(5) Uani 1 d U .
H22A H 1.1433(62) 0.3023(13) 0.4553(15) 0.103(39) Uiso 1 calc R .
H22B H 1.1752(47) 0.2118(34) 0.4170(8) 0.092(42) Uiso 1 calc R .
H22C H 1.0406(21) 0.2298(40) 0.4464(18) 0.127(56) Uiso 1 calc R .
C23 C 1.2140(17) 0.4209(12) 0.3543(11) 0.138(6) Uani 1 d U .
H23A H 1.2370(87) 0.4670(22) 0.3200(11) 0.116(50) Uiso 1 calc R .
H23B H 1.2837(64) 0.4063(18) 0.3856(40) 0.131(55) Uiso 1 calc R .
H23C H 1.1466(38) 0.4407(44) 0.3853(47) 2.000(1554) Uiso 1 calc R .
C24 C 1.2515(22) 0.3090(16) 0.2640(13) 0.158(7) Uani 1 d U .
H24A H 1.2906(75) 0.3560(17) 0.2367(42) 0.134(49) Uiso 1 calc R .
H24B H 1.2081(30) 0.2712(66) 0.2296(45) 1.000(567) Uiso 1 calc R .
H24C H 1.3133(69) 0.2754(58) 0.2903(15) 0.190(93) Uiso 1 calc R .
C111 C 0.8469(8) 0.3493(6) 0.0372(4) 0.052(2) Uani 1 d U .
C112 C 0.7569(8) 0.3951(7) -0.0060(5) 0.059(2) Uani 1 d U .
C113 C 0.7135(10) 0.3355(9) -0.0630(6) 0.077(3) Uani 1 d U .
H11C H 0.6521(10) 0.3489(9) -0.1020(6) 0.178(63) Uiso 1 calc R .
C114 C 0.7748(11) 0.2551(8) -0.0533(6) 0.078(3) Uani 1 d U .
H11D H 0.7640(11) 0.2024(8) -0.0846(6) 0.070(28) Uiso 1 calc R .
C115 C 0.8599(10) 0.2637(6) 0.0077(6) 0.067(3) Uani 1 d U .
H11E H 0.9152(10) 0.2175(6) 0.0268(6) 0.063(27) Uiso 1 calc R .
C121 C 1.0778(12) 0.3275(10) -0.1101(8) 0.098(4) Uani 1 d U .
H12A H 1.1302(12) 0.2780(10) -0.0943(8) 0.147(57) Uiso 1 calc R .
C122 C 0.9886(14) 0.3257(11) -0.1696(8) 0.112(4) Uani 1 d U .
H12B H 0.9710(14) 0.2773(11) -0.2046(8) 0.199(72) Uiso 1 calc R .
C123 C 0.9411(16) 0.4101(12) -0.1706(8) 0.122(5) Uani 1 d U .
H12C H 0.8787(16) 0.4311(12) -0.2064(8) 0.264(102) Uiso 1 calc R .
C124 C 0.9954(16) 0.4626(11) -0.1146(10) 0.122(5) Uani 1 d U .
H12D H 0.9790(16) 0.5251(11) -0.1041(10) 0.151(57) Uiso 1 calc R .
C125 C 1.0743(13) 0.4084(10) -0.0775(8) 0.102(4) Uani 1 d U .
H12E H 1.1242(13) 0.4259(10) -0.0339(8) 0.139(51) Uiso 1 calc R .
C211 C 0.9362(9) 0.2382(6) 0.2391(5) 0.055(2) Uani 1 d U .
C215 C 0.9151(9) 0.1536(6) 0.2022(5) 0.058(2) Uani 1 d U .
H21B H 0.8577(9) 0.1427(6) 0.1604(5) 0.054(23) Uiso 1 calc R .
C214 C 0.9912(9) 0.0912(7) 0.2359(5) 0.063(3) Uani 1 d U .
H21C H 0.9958(9) 0.0285(7) 0.2226(5) 0.081(32) Uiso 1 calc R .
C213 C 1.0587(9) 0.1329(6) 0.2933(5) 0.062(2) Uani 1 d U .
H21D H 1.1170(9) 0.1031(6) 0.3270(5) 0.067(26) Uiso 1 calc R .
C212 C 1.0275(9) 0.2232(6) 0.2972(5) 0.059(2) Uani 1 d U .
C221 C 0.6951(12) 0.0998(10) 0.3189(7) 0.096(4) Uani 1 d U .
H22D H 0.6419(12) 0.0827(10) 0.2767(7) 0.078(31) Uiso 1 calc R .
C222 C 0.7033(12) 0.1820(10) 0.3514(8) 0.098(4) Uani 1 d U .
H22E H 0.6575(12) 0.2342(10) 0.3345(8) 0.079(32) Uiso 1 calc R .
C223 C 0.7850(14) 0.1811(10) 0.4088(7) 0.100(4) Uani 1 d U .
H22F H 0.8063(14) 0.2319(10) 0.4405(7) 0.104(42) Uiso 1 calc R .
C224 C 0.8339(13) 0.0947(10) 0.4164(7) 0.096(4) Uani 1 d U .
H22G H 0.8940(13) 0.0749(10) 0.4542(7) 0.082(33) Uiso 1 calc R .
C225 C 0.7802(12) 0.0432(9) 0.3600(7) 0.088(3) Uani 1 d U .
H22H H 0.7949(12) -0.0198(9) 0.3509(7) 0.111(44) Uiso 1 calc R .

loop_
_atom_type_symbol
_atom_type_description
_atom_type_scat_dispersion_real
_atom_type_scat_dispersion_imag
_atom_type_scat_source
C C 0.0033 0.0016 'International Tables Vol C Tables 4.2.6.8 and 6.1.1.4'
H H 0.0000 0.0000 'International Tables Vol C Tables 4.2.6.8 and 6.1.1.4'
N N 0.0061 0.0033 'International Tables Vol C Tables 4.2.6.8 and 6.1.1.4'
Fe Fe 0.3463 0.8444 'International Tables Vol C Tables 4.2.6.8 and 6.1.1.4'
Se Se -0.0929 2.2259 'International Tables Vol C Tables 4.2.6.8 and 6.1.1.4'

loop_
_geom_angle_atom_site_label_1
_geom_angle_atom_site_label_2
_geom_angle_atom_site_label_3
_geom_angle
C111 Se1 Se2 100.7(2)
C211 Se2 Se1 100.1(3)
C123 Fe1 C115 162.1(6)
C123 Fe1 C111 156.5(6)
C115 Fe1 C111 40.8(4)
C123 Fe1 C122 39.9(6)
C115 Fe1 C122 124.4(6)
C111 Fe1 C122 162.2(6)
C123 Fe1 C125 65.6(7)
C115 Fe1 C125 121.3(6)
C111 Fe1 C125 109.5(5)
C122 Fe1 C125 67.5(6)
C123 Fe1 C112 122.1(6)
C115 Fe1 C112 68.8(4)
C111 Fe1 C112 40.9(3)
C122 Fe1 C112 154.9(5)
C125 Fe1 C112 127.2(5)
C123 Fe1 C114 126.0(6)
C115 Fe1 C114 41.1(4)
C111 Fe1 C114 68.3(4)
C122 Fe1 C114 106.9(5)
C125 Fe1 C114 156.0(6)
C112 Fe1 C114 67.8(4)
C123 Fe1 C113 109.2(6)
C115 Fe1 C113 68.6(5)
C111 Fe1 C113 68.7(4)
C122 Fe1 C113 119.3(5)
C125 Fe1 C113 163.8(6)
C112 Fe1 C113 41.0(4)
C114 Fe1 C113 39.7(4)
C123 Fe1 C121 66.0(6)
C115 Fe1 C121 108.1(5)
C111 Fe1 C121 125.8(5)
C122 Fe1 C121 41.0(5)
C125 Fe1 C121 38.6(5)
C112 Fe1 C121 162.6(5)
C114 Fe1 C121 121.9(6)
C113 Fe1 C121 155.4(5)
C123 Fe1 C124 40.1(6)
C115 Fe1 C124 154.9(6)
C111 Fe1 C124 121.5(6)
C122 Fe1 C124 67.9(7)
C125 Fe1 C124 38.4(5)
C112 Fe1 C124 109.8(6)
C114 Fe1 C124 163.4(6)
C113 Fe1 C124 127.8(6)
C121 Fe1 C124 65.3(6)
C215 Fe2 C223 155.2(5)
C215 Fe2 C225 123.9(5)
C223 Fe2 C225 67.7(6)
C215 Fe2 C211 42.1(3)
C223 Fe2 C211 121.1(5)
C225 Fe2 C211 163.2(5)
C215 Fe2 C213 67.9(4)
C223 Fe2 C213 129.0(5)
C225 Fe2 C213 119.0(5)
C211 Fe2 C213 68.3(4)
C215 Fe2 C214 40.0(4)
C223 Fe2 C214 164.6(5)
C225 Fe2 C214 106.1(5)
C211 Fe2 C214 68.9(4)
C213 Fe2 C214 40.3(4)
C215 Fe2 C222 120.8(5)
C223 Fe2 C222 38.7(5)
C225 Fe2 C222 67.6(5)
C211 Fe2 C222 109.3(5)
C213 Fe2 C222 165.3(5)
C214 Fe2 C222 153.8(5)
C215 Fe2 C224 161.3(5)
C223 Fe2 C224 40.7(5)
C225 Fe2 C224 40.1(5)
C211 Fe2 C224 155.5(5)
C213 Fe2 C224 108.8(5)
C214 Fe2 C224 125.6(5)
C222 Fe2 C224 66.9(6)
C215 Fe2 C221 106.3(5)
C223 Fe2 C221 66.6(6)
C225 Fe2 C221 41.7(5)
C211 Fe2 C221 125.4(5)
C213 Fe2 C221 154.0(5)
C214 Fe2 C221 119.0(5)
C222 Fe2 C221 39.3(5)
C224 Fe2 C221 68.1(5)
C215 Fe2 C212 69.9(3)
C223 Fe2 C212 110.0(5)
C225 Fe2 C212 153.3(5)
C211 Fe2 C212 41.5(3)
C213 Fe2 C212 40.3(4)
C214 Fe2 C212 68.7(4)
C222 Fe2 C212 128.4(5)
C224 Fe2 C212 120.4(5)
C221 Fe2 C212 163.9(5)
C41A N1A C42A 113.6(23)
C41A N1A C11 127.5(23)
C42A N1A C11 107.4(20)
C42B N1B C41B 107.6(28)
C42B N1B C11 109.3(17)
C41B N1B C11 104.2(17)
C24 N2 C21 125.7(14)
C24 N2 C23 117.8(14)
C21 N2 C23 112.0(12)
N1B C11 C112 125.1(13)
N1A C11 C112 103.1(12)
N1A C11 C12A 110.4(22)
C112 C11 C12A 105.2(19)
N1B C11 C12B 102.6(15)
C112 C11 C12B 116.5(13)
N2 C21 C22 115.2(11)
N2 C21 C212 109.5(9)
C22 C21 C212 111.4(9)
C115 C111 C112 108.4(8)
C115 C111 Se1 124.5(7)
C112 C111 Se1 126.8(7)
C115 C111 Fe1 69.1(5)
C112 C111 Fe1 70.6(5)
Se1 C111 Fe1 121.1(4)
C111 C112 C113 107.4(9)
C111 C112 C11 125.8(9)
C113 C112 C11 126.8(9)
C111 C112 Fe1 68.6(5)
C113 C112 Fe1 69.9(6)
C11 C112 Fe1 128.1(7)
C114 C113 C112 107.8(10)
C114 C113 Fe1 70.0(7)
C112 C113 Fe1 69.1(5)
C113 C114 C115 108.7(10)
C113 C114 Fe1 70.3(6)
C115 C114 Fe1 67.8(6)
C111 C115 C114 107.7(9)
C111 C115 Fe1 70.1(5)
C114 C115 Fe1 71.1(6)
C125 C121 C122 108.4(14)
C125 C121 Fe1 70.0(8)
C122 C121 Fe1 68.4(7)
C123 C122 C121 104.0(15)
C123 C122 Fe1 69.2(8)
C121 C122 Fe1 70.6(7)
C122 C123 C124 111.2(16)
C122 C123 Fe1 70.9(8)
C124 C123 Fe1 72.8(8)
C125 C124 C123 105.4(15)
C125 C124 Fe1 69.2(8)
C123 C124 Fe1 67.1(8)
C121 C125 C124 110.9(15)
C121 C125 Fe1 71.4(8)
C124 C125 Fe1 72.4(9)
C212 C211 C215 106.9(7)
C212 C211 Se2 127.4(7)
C215 C211 Se2 125.1(7)
C212 C211 Fe2 70.0(5)
C215 C211 Fe2 68.4(5)
Se2 C211 Fe2 120.4(5)
C214 C215 C211 108.1(8)
C214 C215 Fe2 70.7(5)
C211 C215 Fe2 69.4(5)
C215 C214 C213 108.4(9)
C215 C214 Fe2 69.3(5)
C213 C214 Fe2 69.8(5)
C214 C213 C212 110.4(9)
C214 C213 Fe2 69.9(6)
C212 C213 Fe2 70.5(6)
C213 C212 C211 106.2(8)
C213 C212 C21 128.9(9)
C211 C212 C21 124.9(8)
C213 C212 Fe2 69.2(6)
C211 C212 Fe2 68.5(5)
C21 C212 Fe2 127.9(6)
C222 C221 C225 106.4(13)
C222 C221 Fe2 69.9(8)
C225 C221 Fe2 68.5(7)
C223 C222 C221 110.6(14)
C223 C222 Fe2 70.4(8)
C221 C222 Fe2 70.8(8)
C222 C223 C224 108.9(14)
C222 C223 Fe2 70.9(7)
C224 C223 Fe2 70.2(7)
C225 C224 C223 107.0(13)
C225 C224 Fe2 69.4(6)
C223 C224 Fe2 69.1(7)
C224 C225 C221 107.1(13)
C224 C225 Fe2 70.5(7)
C221 C225 Fe2 69.8(7)

loop_
_geom_bond_atom_site_label_1
_geom_bond_atom_site_label_2
_geom_bond_distance
Se1 C111 1.893(8)
Se1 Se2 2.3481(13)
Se2 C211 1.894(9)
Fe1 C123 2.005(12)
Fe1 C115 2.009(10)
Fe1 C111 2.021(7)
Fe1 C122 2.028(13)
Fe1 C125 2.039(13)
Fe1 C112 2.047(9)
Fe1 C114 2.053(11)
Fe1 C113 2.058(11)
Fe1 C121 2.057(12)
Fe1 C124 2.079(14)
Fe2 C215 2.019(8)
Fe2 C223 2.030(12)
Fe2 C225 2.031(11)
Fe2 C211 2.033(8)
Fe2 C213 2.036(10)
Fe2 C214 2.038(9)
Fe2 C222 2.037(12)
Fe2 C224 2.044(11)
Fe2 C221 2.049(12)
Fe2 C212 2.053(10)
N1A C41A 1.43(2)
N1A C42A 1.43(2)
N1A C11 1.51(2)
C12A C11 1.62(2)
N1B C42B 1.42(2)
N1B C41B 1.43(2)
N1B C11 1.49(2)
C12B C11 1.62(2)
N2 C24 1.28(2)
N2 C21 1.439(14)
N2 C23 1.49(2)
C11 C112 1.53(2)
C21 C22 1.490(14)
C21 C212 1.507(12)
C111 C115 1.405(13)
C111 C112 1.420(12)
C112 C113 1.436(13)
C113 C114 1.40(2)
C114 C115 1.426(14)
C121 C125 1.35(2)
C121 C122 1.43(2)
C122 C123 1.38(2)
C123 C124 1.40(2)
C124 C125 1.35(2)
C211 C212 1.447(12)
C211 C215 1.457(12)
C215 C214 1.388(12)
C214 C213 1.403(12)
C213 C212 1.409(13)
C221 C222 1.37(2)
C221 C225 1.45(2)
C222 C223 1.35(2)
C223 C224 1.42(2)
C224 C225 1.40(2)

loop_
_geom_torsion_atom_site_label_1
_geom_torsion_atom_site_label_2
_geom_torsion_atom_site_label_3
_geom_torsion_atom_site_label_4
_geom_torsion
C111 Se1 Se2 C211 94.2(4)
C42B N1B C11 N1A -105.1(39)
C41B N1B C11 N1A 9.7(24)
C42B N1B C11 C112 -58.4(27)
C41B N1B C11 C112 56.4(25)
C42B N1B C11 C12A 46.6(29)
C41B N1B C11 C12A 161.4(29)
C42B N1B C11 C12B 77.5(28)
C41B N1B C11 C12B -167.8(23)
C41A N1A C11 N1B 88.1(41)
C42A N1A C11 N1B -52.1(26)
C41A N1A C11 C112 -54.2(32)
C42A N1A C11 C112 165.6(23)
C41A N1A C11 C12A 57.8(37)
C42A N1A C11 C12A -82.4(32)
C41A N1A C11 C12B 91.4(36)
C42A N1A C11 C12B -48.8(34)
C24 N2 C21 C22 92.4(23)
C23 N2 C21 C22 -62.9(17)
C24 N2 C21 C212 -34.1(24)
C23 N2 C21 C212 170.5(12)
Se2 Se1 C111 C115 -84.4(7)
Se2 Se1 C111 C112 102.8(7)
Se2 Se1 C111 Fe1 -169.2(4)
C123 Fe1 C111 C115 170.9(14)
C115 Fe1 C111 C115 0.000(1)
C122 Fe1 C111 C115 -38.7(19)
C125 Fe1 C111 C115 -115.6(7)
C112 Fe1 C111 C115 119.5(8)
C114 Fe1 C111 C115 38.8(6)
C113 Fe1 C111 C115 81.6(7)
C121 Fe1 C111 C115 -75.7(8)
C124 Fe1 C111 C115 -156.3(8)
C123 Fe1 C111 C112 51.3(16)
C115 Fe1 C111 C112 -119.5(8)
C122 Fe1 C111 C112 -158.2(16)
C125 Fe1 C111 C112 124.8(7)
C112 Fe1 C111 C112 0.0
C114 Fe1 C111 C112 -80.8(6)
C113 Fe1 C111 C112 -38.0(6)
C121 Fe1 C111 C112 164.8(7)
C124 Fe1 C111 C112 84.2(8)
C123 Fe1 C111 Se1 -70.5(16)
C115 Fe1 C111 Se1 118.6(8)
C122 Fe1 C111 Se1 79.9(18)
C125 Fe1 C111 Se1 3.0(7)
C112 Fe1 C111 Se1 -121.9(8)
C114 Fe1 C111 Se1 157.4(7)
C113 Fe1 C111 Se1 -159.8(7)
C121 Fe1 C111 Se1 42.9(8)
C124 Fe1 C111 Se1 -37.7(8)
C115 C111 C112 C113 0.4(10)
Se1 C111 C112 C113 174.2(6)
Fe1 C111 C112 C113 59.4(6)
C115 C111 C112 C11 178.7(9)
Se1 C111 C112 C11 -7.5(13)
Fe1 C111 C112 C11 -122.3(10)
C115 C111 C112 Fe1 -59.0(6)
Se1 C111 C112 Fe1 114.8(7)
Fe1 C111 C112 Fe1 0.0
N1B C11 C112 C111 -95.6(16)
N1A C11 C112 C111 -74.1(16)
C12A C11 C112 C111 170.2(20)
C12B C11 C112 C111 133.9(17)
N1B C11 C112 C113 82.4(16)
N1A C11 C112 C113 103.9(14)
C12A C11 C112 C113 -11.9(23)
C12B C11 C112 C113 -48.1(20)
N1B C11 C112 Fe1 174.8(11)
N1A C11 C112 Fe1 -163.8(12)
C12A C11 C112 Fe1 80.5(21)
C12B C11 C112 Fe1 44.3(19)
C123 Fe1 C112 C111 -158.5(8)
C115 Fe1 C112 C111 37.6(6)
C111 Fe1 C112 C111 0.0
C122 Fe1 C112 C111 164.5(12)
C125 Fe1 C112 C111 -76.3(8)
C114 Fe1 C112 C111 82.0(6)
C113 Fe1 C112 C111 119.0(8)
C121 Fe1 C112 C111 -45.4(19)
C124 Fe1 C112 C111 -115.7(7)
C123 Fe1 C112 C113 82.5(9)
C115 Fe1 C112 C113 -81.4(7)
C111 Fe1 C112 C113 -119.0(8)
C122 Fe1 C112 C113 45.5(14)
C125 Fe1 C112 C113 164.7(8)
C114 Fe1 C112 C113 -37.0(6)
C113 Fe1 C112 C113 0.0
C121 Fe1 C112 C113 -164.4(17)
C124 Fe1 C112 C113 125.3(8)
C123 Fe1 C112 C11 -39.0(11)
C115 Fe1 C112 C11 157.0(10)
C111 Fe1 C112 C11 119.4(11)
C122 Fe1 C112 C11 -76.1(16)
C125 Fe1 C112 C11 43.2(11)
C114 Fe1 C112 C11 -158.6(10)
C113 Fe1 C112 C11 -121.6(11)
C121 Fe1 C112 C11 74.0(20)
C124 Fe1 C112 C11 3.8(11)
C111 C112 C113 C114 1.0(11)
C11 C112 C113 C114 -177.3(10)
Fe1 C112 C113 C114 59.5(7)
C111 C112 C113 Fe1 -58.6(6)
C11 C112 C113 Fe1 123.2(10)
Fe1 C112 C113 Fe1 0.0
C123 Fe1 C113 C114 123.7(8)
C115 Fe1 C113 C114 -37.3(6)
C111 Fe1 C113 C114 -81.2(6)
C122 Fe1 C113 C114 81.1(9)
C125 Fe1 C113 C114 -167.8(17)
C112 Fe1 C113 C114 -119.1(9)
C114 Fe1 C113 C114 0.0
C121 Fe1 C113 C114 49.7(15)
C124 Fe1 C113 C114 164.7(8)
C123 Fe1 C113 C112 -117.2(8)
C115 Fe1 C113 C112 81.8(6)
C111 Fe1 C113 C112 37.9(5)
C122 Fe1 C113 C112 -159.7(7)
C125 Fe1 C113 C112 -48.7(20)
C112 Fe1 C113 C112 0.0
C114 Fe1 C113 C112 119.1(9)
C121 Fe1 C113 C112 168.9(12)
C124 Fe1 C113 C112 -76.2(9)
C112 C113 C114 C115 -2.0(12)
Fe1 C113 C114 C115 57.0(7)
C112 C113 C114 Fe1 -59.0(7)
Fe1 C113 C114 Fe1 0.0
C123 Fe1 C114 C113 -76.2(9)
C115 Fe1 C114 C113 120.9(9)
C111 Fe1 C114 C113 82.4(6)
C122 Fe1 C114 C113 -115.8(8)
C125 Fe1 C114 C113 171.7(12)
C112 Fe1 C114 C113 38.2(6)
C113 Fe1 C114 C113 0.0
C121 Fe1 C114 C113 -158.1(7)
C124 Fe1 C114 C113 -46.8(22)
C123 Fe1 C114 C115 162.9(8)
C115 Fe1 C114 C115 0.0
C111 Fe1 C114 C115 -38.5(6)
C122 Fe1 C114 C115 123.3(8)
C125 Fe1 C114 C115 50.8(15)
C112 Fe1 C114 C115 -82.7(6)
C113 Fe1 C114 C115 -120.9(9)
C121 Fe1 C114 C115 81.0(8)
C124 Fe1 C114 C115 -167.7(19)
C112 C111 C115 C114 -1.7(10)
Se1 C111 C115 C114 -175.6(7)
Fe1 C111 C115 C114 -61.5(7)
C112 C111 C115 Fe1 59.8(6)
Se1 C111 C115 Fe1 -114.1(6)
Fe1 C111 C115 Fe1 0.0
C113 C114 C115 C111 2.3(12)
Fe1 C114 C115 C111 60.8(6)
C113 C114 C115 Fe1 -58.5(8)
Fe1 C114 C115 Fe1 0.0
C123 Fe1 C115 C111 -168.2(18)
C111 Fe1 C115 C111 0.000(1)
C122 Fe1 C115 C111 166.6(7)
C125 Fe1 C115 C111 83.9(8)
C112 Fe1 C115 C111 -37.6(5)
C114 Fe1 C115 C111 -117.8(9)
C113 Fe1 C115 C111 -81.7(6)
C121 Fe1 C115 C111 124.2(7)
C124 Fe1 C115 C111 54.0(15)
C123 Fe1 C115 C114 -50.4(21)
C111 Fe1 C115 C114 117.8(9)
C122 Fe1 C115 C114 -75.6(9)
C125 Fe1 C115 C114 -158.3(7)
C112 Fe1 C115 C114 80.1(7)
C114 Fe1 C115 C114 0.0
C113 Fe1 C115 C114 36.0(6)
C121 Fe1 C115 C114 -118.0(7)
C124 Fe1 C115 C114 171.8(13)
C123 Fe1 C121 C125 80.5(10)
C115 Fe1 C121 C125 -117.7(9)
C111 Fe1 C121 C125 -75.9(10)
C122 Fe1 C121 C125 120.4(13)
C125 Fe1 C121 C125 0.0
C112 Fe1 C121 C125 -40.9(21)
C114 Fe1 C121 C125 -160.8(8)
C113 Fe1 C121 C125 164.2(12)
C124 Fe1 C121 C125 36.3(9)
C123 Fe1 C121 C122 -39.9(9)
C115 Fe1 C121 C122 122.0(9)
C111 Fe1 C121 C122 163.7(9)
C122 Fe1 C121 C122 0.000(1)
C125 Fe1 C121 C122 -120.4(13)
C112 Fe1 C121 C122 -161.2(15)
C114 Fe1 C121 C122 78.8(10)
C113 Fe1 C121 C122 43.8(18)
C124 Fe1 C121 C122 -84.1(10)
C125 C121 C122 C123 2.9(14)
Fe1 C121 C122 C123 61.6(9)
C125 C121 C122 Fe1 -58.7(9)
Fe1 C121 C122 Fe1 0.0
C123 Fe1 C122 C123 0.0
C115 Fe1 C122 C123 168.2(10)
C111 Fe1 C122 C123 -162.2(15)
C125 Fe1 C122 C123 -78.4(11)
C112 Fe1 C122 C123 52.8(17)
C114 Fe1 C122 C123 126.5(11)
C113 Fe1 C122 C123 85.2(12)
C121 Fe1 C122 C123 -114.1(14)
C124 Fe1 C122 C123 -36.8(10)
C123 Fe1 C122 C121 114.1(14)
C115 Fe1 C122 C121 -77.7(10)
C111 Fe1 C122 C121 -48.1(21)
C125 Fe1 C122 C121 35.7(8)
C112 Fe1 C122 C121 166.9(10)
C114 Fe1 C122 C121 -119.5(9)
C113 Fe1 C122 C121 -160.7(9)
C121 Fe1 C122 C121 0.0
C124 Fe1 C122 C121 77.3(10)
C121 C122 C123 C124 -0.6(16)
Fe1 C122 C123 C124 62.0(10)
C121 C122 C123 Fe1 -62.6(8)
Fe1 C122 C123 Fe1 0.0
C115 Fe1 C123 C122 -33.3(25)
C111 Fe1 C123 C122 166.4(11)
C122 Fe1 C123 C122 0.0
C125 Fe1 C123 C122 83.5(11)
C112 Fe1 C123 C122 -156.5(9)
C114 Fe1 C123 C122 -72.0(12)
C113 Fe1 C123 C122 -113.1(10)
C121 Fe1 C123 C122 41.0(9)
C124 Fe1 C123 C122 120.5(16)
C115 Fe1 C123 C124 -153.8(17)
C111 Fe1 C123 C124 45.9(20)
C122 Fe1 C123 C124 -120.5(16)
C125 Fe1 C123 C124 -37.0(10)
C112 Fe1 C123 C124 82.9(12)
C114 Fe1 C123 C124 167.5(10)
C113 Fe1 C123 C124 126.4(10)
C121 Fe1 C123 C124 -79.5(11)
C124 Fe1 C123 C124 0.000(3)
C122 C123 C124 C125 -1.9(17)
Fe1 C123 C124 C125 58.9(10)
C122 C123 C124 Fe1 -60.9(10)
Fe1 C123 C124 Fe1 0.000(1)
C123 Fe1 C124 C125 -117.9(15)
C115 Fe1 C124 C125 43.4(18)
C111 Fe1 C124 C125 81.7(11)
C122 Fe1 C124 C125 -81.3(10)
C125 Fe1 C124 C125 0.0
C112 Fe1 C124 C125 125.5(9)
C114 Fe1 C124 C125 -155.9(17)
C113 Fe1 C124 C125 168.0(8)
C121 Fe1 C124 C125 -36.5(9)
C123 Fe1 C124 C123 0.000(3)
C115 Fe1 C124 C123 161.3(12)
C111 Fe1 C124 C123 -160.4(9)
C122 Fe1 C124 C123 36.6(10)
C125 Fe1 C124 C123 117.9(15)
C112 Fe1 C124 C123 -116.6(10)
C114 Fe1 C124 C123 -37.9(26)
C113 Fe1 C124 C123 -74.1(12)
C121 Fe1 C124 C123 81.4(11)
C122 C121 C125 C124 -4.3(16)
Fe1 C121 C125 C124 -62.0(10)
C122 C121 C125 Fe1 57.7(9)
Fe1 C121 C125 Fe1 0.0
C123 C124 C125 C121 3.8(16)
Fe1 C124 C125 C121 61.4(10)
C123 C124 C125 Fe1 -57.6(10)
Fe1 C124 C125 Fe1 0.0
C123 Fe1 C125 C121 -81.4(10)
C115 Fe1 C125 C121 79.8(10)
C111 Fe1 C125 C121 123.4(9)
C122 Fe1 C125 C121 -37.8(9)
C112 Fe1 C125 C121 165.8(8)
C114 Fe1 C125 C121 43.3(17)
C113 Fe1 C125 C121 -156.0(16)
C121 Fe1 C125 C121 0.0
C124 Fe1 C125 C121 -120.1(14)
C123 Fe1 C125 C124 38.7(10)
C115 Fe1 C125 C124 -160.1(9)
C111 Fe1 C125 C124 -116.5(10)
C122 Fe1 C125 C124 82.3(11)
C112 Fe1 C125 C124 -74.1(11)
C114 Fe1 C125 C124 163.3(11)
C113 Fe1 C125 C124 -36.0(24)
C121 Fe1 C125 C124 120.1(14)
C124 Fe1 C125 C124 0.0
Se1 Se2 C211 C212 105.0(8)
Se1 Se2 C211 C215 -84.1(7)
Se1 Se2 C211 Fe2 -167.9(4)
C215 Fe2 C211 C212 -118.5(7)
C223 Fe2 C211 C212 85.5(7)
C225 Fe2 C211 C212 -157.0(15)
C213 Fe2 C211 C212 -37.9(5)
C214 Fe2 C211 C212 -81.4(6)
C222 Fe2 C211 C212 126.6(7)
C224 Fe2 C211 C212 49.9(13)
C221 Fe2 C211 C212 167.4(7)
C212 Fe2 C211 C212 0.0
C215 Fe2 C211 C215 0.000(1)
C223 Fe2 C211 C215 -156.0(7)
C225 Fe2 C211 C215 -38.5(17)
C213 Fe2 C211 C215 80.6(6)
C214 Fe2 C211 C215 37.1(5)
C222 Fe2 C211 C215 -114.9(7)
C224 Fe2 C211 C215 168.4(11)
C221 Fe2 C211 C215 -74.2(8)
C212 Fe2 C211 C215 118.5(7)
C215 Fe2 C211 Se2 119.1(8)
C223 Fe2 C211 Se2 -37.0(8)
C225 Fe2 C211 Se2 80.5(16)
C213 Fe2 C211 Se2 -160.4(6)
C214 Fe2 C211 Se2 156.2(6)
C222 Fe2 C211 Se2 4.1(7)
C224 Fe2 C211 Se2 -72.6(13)
C221 Fe2 C211 Se2 44.9(8)
C212 Fe2 C211 Se2 -122.5(8)
C212 C211 C215 C214 -0.7(10)
Se2 C211 C215 C214 -173.2(6)
Fe2 C211 C215 C214 -60.4(6)
C212 C211 C215 Fe2 59.7(6)
Se2 C211 C215 Fe2 -112.7(7)
Fe2 C211 C215 Fe2 0.000(1)
C223 Fe2 C215 C214 174.9(12)
C225 Fe2 C215 C214 -73.7(7)
C211 Fe2 C215 C214 118.8(8)
C213 Fe2 C215 C214 37.2(6)
C214 Fe2 C215 C214 0.000(2)
C222 Fe2 C215 C214 -156.0(7)
C224 Fe2 C215 C214 -46.1(17)
C221 Fe2 C215 C214 -115.9(7)
C212 Fe2 C215 C214 80.5(6)
C223 Fe2 C215 C211 56.0(14)
C225 Fe2 C215 C211 167.5(6)
C211 Fe2 C215 C211 0.000(2)
C213 Fe2 C215 C211 -81.6(6)
C214 Fe2 C215 C211 -118.8(8)
C222 Fe2 C215 C211 85.1(7)
C224 Fe2 C215 C211 -164.9(14)
C221 Fe2 C215 C211 125.3(6)
C212 Fe2 C215 C211 -38.3(5)
C211 C215 C214 C213 0.6(10)
Fe2 C215 C214 C213 -59.0(6)
C211 C215 C214 Fe2 59.6(6)
Fe2 C215 C214 Fe2 0.000(2)
C215 Fe2 C214 C215 0.000(2)
C223 Fe2 C214 C215 -171.9(18)
C225 Fe2 C214 C215 124.0(6)
C211 Fe2 C214 C215 -39.0(6)
C213 Fe2 C214 C215 -119.9(8)
C222 Fe2 C214 C215 52.1(13)
C224 Fe2 C214 C215 163.5(7)
C221 Fe2 C214 C215 80.7(7)
C212 Fe2 C214 C215 -83.7(6)
C215 Fe2 C214 C213 119.9(8)
C223 Fe2 C214 C213 -52.0(21)
C225 Fe2 C214 C213 -116.1(7)
C211 Fe2 C214 C213 80.9(6)
C213 Fe2 C214 C213 0.000(1)
C222 Fe2 C214 C213 172.0(10)
C224 Fe2 C214 C213 -76.6(8)
C221 Fe2 C214 C213 -159.3(6)
C212 Fe2 C214 C213 36.3(5)
C215 C214 C213 C212 -0.3(11)
Fe2 C214 C213 C212 -59.0(7)
C215 C214 C213 Fe2 58.7(6)
Fe2 C214 C213 Fe2 0.0
C215 Fe2 C213 C214 -37.0(5)
C223 Fe2 C213 C214 164.3(7)
C225 Fe2 C213 C214 80.6(7)
C211 Fe2 C213 C214 -82.6(6)
C214 Fe2 C213 C214 0.000(1)
C222 Fe2 C213 C214 -166.0(18)
C224 Fe2 C213 C214 123.4(7)
C221 Fe2 C213 C214 44.8(12)
C212 Fe2 C213 C214 -121.6(8)
C215 Fe2 C213 C212 84.6(6)
C223 Fe2 C213 C212 -74.1(8)
C225 Fe2 C213 C212 -157.8(6)
C211 Fe2 C213 C212 39.0(5)
C214 Fe2 C213 C212 121.6(8)
C222 Fe2 C213 C212 -44.5(20)
C224 Fe2 C213 C212 -115.1(7)
C221 Fe2 C213 C212 166.4(10)
C212 Fe2 C213 C212 0.0
C214 C213 C212 C211 -0.1(11)
Fe2 C213 C212 C211 -58.8(6)
C214 C213 C212 C21 -178.8(9)
Fe2 C213 C212 C21 122.5(10)
C214 C213 C212 Fe2 58.6(7)
Fe2 C213 C212 Fe2 0.0
C215 C211 C212 C213 0.5(10)
Se2 C211 C212 C213 172.7(7)
Fe2 C211 C212 C213 59.2(6)
C215 C211 C212 C21 179.3(8)
Se2 C211 C212 C21 -8.5(13)
Fe2 C211 C212 C21 -122.0(9)
C215 C211 C212 Fe2 -58.7(6)
Se2 C211 C212 Fe2 113.5(7)
Fe2 C211 C212 Fe2 0.0
N2 C21 C212 C213 96.5(12)
C22 C21 C212 C213 -32.2(15)
N2 C21 C212 C211 -82.0(12)
C22 C21 C212 C211 149.3(11)
N2 C21 C212 Fe2 -170.7(8)
C22 C21 C212 Fe2 60.7(13)
C215 Fe2 C212 C213 -79.1(6)
C223 Fe2 C212 C213 127.3(7)
C225 Fe2 C212 C213 47.4(12)
C211 Fe2 C212 C213 -118.0(7)
C213 Fe2 C212 C213 0.0
C214 Fe2 C212 C213 -36.3(6)
C222 Fe2 C212 C213 166.9(7)
C224 Fe2 C212 C213 83.5(7)
C221 Fe2 C212 C213 -158.1(16)
C215 Fe2 C212 C211 38.9(5)
C223 Fe2 C212 C211 -114.7(7)
C225 Fe2 C212 C211 165.4(10)
C211 Fe2 C212 C211 0.0
C213 Fe2 C212 C211 118.0(7)
C214 Fe2 C212 C211 81.8(5)
C222 Fe2 C212 C211 -75.1(8)
C224 Fe2 C212 C211 -158.5(6)
C221 Fe2 C212 C211 -40.1(19)
C215 Fe2 C212 C21 157.1(9)
C223 Fe2 C212 C21 3.5(10)
C225 Fe2 C212 C21 -76.4(14)
C211 Fe2 C212 C21 118.2(10)
C213 Fe2 C212 C21 -123.8(10)
C214 Fe2 C212 C21 -160.0(9)
C222 Fe2 C212 C21 43.1(11)
C224 Fe2 C212 C21 -40.3(10)
C221 Fe2 C212 C21 78.1(19)
C215 Fe2 C221 C222 -119.1(8)
C223 Fe2 C221 C222 35.6(8)
C225 Fe2 C221 C222 117.9(11)
C211 Fe2 C221 C222 -76.8(9)
C213 Fe2 C221 C222 168.1(9)
C214 Fe2 C221 C222 -160.4(8)
C222 Fe2 C221 C222 0.0
C224 Fe2 C221 C222 79.9(9)
C212 Fe2 C221 C222 -45.3(21)
C215 Fe2 C221 C225 123.1(8)
C223 Fe2 C221 C225 -82.2(8)
C225 Fe2 C221 C225 0.0
C211 Fe2 C221 C225 165.3(7)
C213 Fe2 C221 C225 50.3(14)
C214 Fe2 C221 C225 81.7(8)
C222 Fe2 C221 C225 -117.9(11)
C224 Fe2 C221 C225 -38.0(8)
C212 Fe2 C221 C225 -163.1(15)
C225 C221 C222 C223 -0.3(14)
Fe2 C221 C222 C223 -59.3(9)
C225 C221 C222 Fe2 59.0(8)
Fe2 C221 C222 Fe2 0.0
C215 Fe2 C222 C223 -161.0(8)
C223 Fe2 C222 C223 0.000(5)
C225 Fe2 C222 C223 81.8(10)
C211 Fe2 C222 C223 -115.9(9)
C213 Fe2 C222 C223 -37.9(23)
C214 Fe2 C222 C223 162.8(10)
C224 Fe2 C222 C223 38.1(9)
C221 Fe2 C222 C223 121.3(13)
C212 Fe2 C222 C223 -73.2(11)
C215 Fe2 C222 C221 77.7(9)
C223 Fe2 C222 C221 -121.3(13)
C225 Fe2 C222 C221 -39.5(7)
C211 Fe2 C222 C221 122.8(8)
C213 Fe2 C222 C221 -159.2(16)
C214 Fe2 C222 C221 41.5(15)
C224 Fe2 C222 C221 -83.2(8)
C221 Fe2 C222 C221 0.0
C212 Fe2 C222 C221 165.5(7)
C221 C222 C223 C224 -0.6(15)
Fe2 C222 C223 C224 -60.1(9)
C221 C222 C223 Fe2 59.6(9)
Fe2 C222 C223 Fe2 0.000(2)
C215 Fe2 C223 C222 41.8(17)
C225 Fe2 C223 C222 -81.6(10)
C211 Fe2 C223 C222 82.3(10)
C213 Fe2 C223 C222 168.4(8)
C214 Fe2 C223 C222 -150.6(17)
C222 Fe2 C223 C222 0.000(4)
C224 Fe2 C223 C222 -119.3(13)
C221 Fe2 C223 C222 -36.1(9)
C212 Fe2 C223 C222 127.0(9)
C215 Fe2 C223 C224 161.2(10)
C225 Fe2 C223 C224 37.8(8)
C211 Fe2 C223 C224 -158.3(8)
C213 Fe2 C223 C224 -72.2(10)
C214 Fe2 C223 C224 -31.3(24)
C222 Fe2 C223 C224 119.3(13)
C224 Fe2 C223 C224 0.000(4)
C221 Fe2 C223 C224 83.2(9)
C212 Fe2 C223 C224 -113.7(8)
C222 C223 C224 C225 1.2(14)
Fe2 C223 C224 C225 -59.4(8)
C222 C223 C224 Fe2 60.6(9)
Fe2 C223 C224 Fe2 0.000(3)
C215 Fe2 C224 C225 -36.6(20)
C223 Fe2 C224 C225 118.5(12)
C225 Fe2 C224 C225 0.0
C211 Fe2 C224 C225 168.3(10)
C213 Fe2 C224 C225 -113.0(8)
C214 Fe2 C224 C225 -71.3(10)
C222 Fe2 C224 C225 82.1(9)
C221 Fe2 C224 C225 39.5(8)
C212 Fe2 C224 C225 -155.8(7)
C215 Fe2 C224 C223 -155.0(13)
C223 Fe2 C224 C223 0.000(5)
C225 Fe2 C224 C223 -118.5(12)
C211 Fe2 C224 C223 49.8(16)
C213 Fe2 C224 C223 128.5(9)
C214 Fe2 C224 C223 170.2(8)
C222 Fe2 C224 C223 -36.4(9)
C221 Fe2 C224 C223 -79.0(9)
C212 Fe2 C224 C223 85.8(9)
C223 C224 C225 C221 -1.3(13)
Fe2 C224 C225 C221 -60.5(8)
C223 C224 C225 Fe2 59.2(8)
Fe2 C224 C225 Fe2 0.0
C222 C221 C225 C224 1.0(13)
Fe2 C221 C225 C224 60.9(8)
C222 C221 C225 Fe2 -59.9(8)
Fe2 C221 C225 Fe2 0.0
C215 Fe2 C225 C224 166.7(8)
C223 Fe2 C225 C224 -38.3(8)
C211 Fe2 C225 C224 -163.1(14)
C213 Fe2 C225 C224 85.1(9)
C214 Fe2 C225 C224 126.7(8)
C222 Fe2 C225 C224 -80.3(9)
C224 Fe2 C225 C224 0.000(1)
C221 Fe2 C225 C224 -117.6(12)
C212 Fe2 C225 C224 52.1(14)
C215 Fe2 C225 C221 -75.8(9)
C223 Fe2 C225 C221 79.3(9)
C211 Fe2 C225 C221 -45.5(19)
C213 Fe2 C225 C221 -157.3(7)
C214 Fe2 C225 C221 -115.7(8)
C222 Fe2 C225 C221 37.3(8)
C224 Fe2 C225 C221 117.6(12)
C221 Fe2 C225 C221 0.0
C212 Fe2 C225 C221 169.7(9)
